data_2108678
loop_
_publ_author_name
'Khalaji, Mehrnaz'
'Wr\'oblewska, Aneta'
'Wielgus, Ewelina'
'Bujacz, Grzegorz D.'
'Dudek, Marta K.'
'Potrzebowski, Marek J.'

_publ_section_title
;
 Structural variety of heterosynthons in linezolid cocrystals with
 modified thermal properties
;
_journal_issue 5
_journal_name_full 'Acta Crystallographica Section B'
_journal_page_first
;
;
_journal_paper_doi 10.1107/S2052520620010896
_journal_volume 76
_journal_year 2020
_chemical_absolute_configuration rm
_chemical_formula_moiety 'C16 H20 F N3 O4, C7 H6 O5, H2 O'
_chemical_formula_sum 'C23 H28 F N3 O10'
_chemical_formula_weight 525.48
_space_group_crystal_system monoclinic
_space_group_IT_number 4
_space_group_name_Hall 'P 2yb'
_space_group_name_H-M_alt 'P 1 21 1'
_atom_sites_solution_hydrogens mixed
_atom_sites_solution_primary direct
_audit_creation_date 2020-03-31
_audit_creation_method
;
Olex2 1.2
(compiled 2017.02.23 svn.r3390 for OlexSys, GUI svn.r5320)
;
_cell_angle_alpha 90
_cell_angle_beta 105.7581(10)
_cell_angle_gamma 90
_cell_formula_units_Z 8
_cell_length_a 16.78184(17)
_cell_length_b 15.47624(20)
_cell_length_c 19.59820(18)
_cell_measurement_reflns_used 47167
_cell_measurement_temperature 293(2)
_cell_measurement_theta_max 75.3130
_cell_measurement_theta_min 2.6380
_cell_volume 4898.74(10)
_computing_cell_refinement
;
CrysAlisPro, Agilent Technologies,
Version 1.171.37.35h (release 09-02-2015 CrysAlis171 .NET)
(compiled Feb  9 2015,16:26:32)
;
_computing_data_collection
;
CrysAlisPro, Agilent Technologies,
Version 1.171.37.35h (release 09-02-2015 CrysAlis171 .NET)
(compiled Feb  9 2015,16:26:32)
;
_computing_data_reduction
;
CrysAlisPro, Agilent Technologies,
Version 1.171.37.35h (release 09-02-2015 CrysAlis171 .NET)
(compiled Feb  9 2015,16:26:32)
;
_computing_molecular_graphics 'Olex2 (Dolomanov et al., 2009)'
_computing_publication_material 'Olex2 (Dolomanov et al., 2009)'
_computing_structure_refinement 'ShelXL (Sheldrick, 2015)'
_computing_structure_solution 'ShelXS (Sheldrick, 2008)'
_diffrn_ambient_temperature 293(2)
_diffrn_detector 'CCD plate'
_diffrn_detector_area_resol_mean 4.1685
_diffrn_detector_type TitanS2
_diffrn_measured_fraction_theta_full 1.000
_diffrn_measured_fraction_theta_max 0.991
_diffrn_measurement_details
;
#__ type_ start__ end____ width___ exp.time_
  1 omega -125.00  -79.00   1.0000    4.0000
omega____ theta____ kappa____ phi______ frames
    -      -43.6024  -99.0000   60.0000 46

#__ type_ start__ end____ width___ exp.time_
  2 omega -125.00  -79.00   1.0000    4.0000
omega____ theta____ kappa____ phi______ frames
    -      -43.6024  -99.0000  -60.0000 46

#__ type_ start__ end____ width___ exp.time_
  3 omega -118.00  -12.00   1.0000    4.0000
omega____ theta____ kappa____ phi______ frames
    -      -43.6024  -77.0000    0.0000 106

#__ type_ start__ end____ width___ exp.time_
  4 omega  -49.00   28.00   1.0000    4.0000
omega____ theta____ kappa____ phi______ frames
    -      -43.6024   37.0000  -30.0000 77

#__ type_ start__ end____ width___ exp.time_
  5 omega   94.00  178.00   1.0000   20.0000
omega____ theta____ kappa____ phi______ frames
    -      106.7090  125.0000   90.0000 84

#__ type_ start__ end____ width___ exp.time_
  6 omega   34.00   91.00   1.0000   20.0000
omega____ theta____ kappa____ phi______ frames
    -      106.7090  -30.0000  150.0000 57

#__ type_ start__ end____ width___ exp.time_
  7 omega   24.00  109.00   1.0000   20.0000
omega____ theta____ kappa____ phi______ frames
    -      106.7090  -94.0000    0.0000 85

#__ type_ start__ end____ width___ exp.time_
  8 omega   24.00  109.00   1.0000   20.0000
omega____ theta____ kappa____ phi______ frames
    -      106.7090  -94.0000   60.0000 85

#__ type_ start__ end____ width___ exp.time_
  9 omega   34.00   91.00   1.0000   20.0000
omega____ theta____ kappa____ phi______ frames
    -      106.7090  -30.0000  120.0000 57

#__ type_ start__ end____ width___ exp.time_
 10 omega   67.00  178.00   1.0000   20.0000
omega____ theta____ kappa____ phi______ frames
    -      106.7090   15.0000  -60.0000 111

#__ type_ start__ end____ width___ exp.time_
 11 omega   36.00   98.00   1.0000   20.0000
omega____ theta____ kappa____ phi______ frames
    -      106.7090  -45.0000   90.0000 62

#__ type_ start__ end____ width___ exp.time_
 12 omega   34.00   91.00   1.0000   20.0000
omega____ theta____ kappa____ phi______ frames
    -      106.7090  -30.0000  -60.0000 57

#__ type_ start__ end____ width___ exp.time_
 13 omega -113.00  -18.00   1.0000    4.0000
omega____ theta____ kappa____ phi______ frames
    -      -43.6024  -57.0000 -180.0000 95

#__ type_ start__ end____ width___ exp.time_
 14 omega -113.00  -18.00   1.0000    4.0000
omega____ theta____ kappa____ phi______ frames
    -      -43.6024  -57.0000   90.0000 95

#__ type_ start__ end____ width___ exp.time_
 15 omega   23.00   97.00   1.0000    4.0000
omega____ theta____ kappa____ phi______ frames
    -       43.6024 -125.0000  150.0000 74

#__ type_ start__ end____ width___ exp.time_
 16 omega   81.00  177.00   1.0000   20.0000
omega____ theta____ kappa____ phi______ frames
    -      106.7090   45.0000    0.0000 96

#__ type_ start__ end____ width___ exp.time_
 17 omega   80.00  178.00   1.0000   20.0000
omega____ theta____ kappa____ phi______ frames
    -      106.7090   30.0000 -180.0000 98

#__ type_ start__ end____ width___ exp.time_
 18 omega   24.00  109.00   1.0000   20.0000
omega____ theta____ kappa____ phi______ frames
    -      106.7090  -94.0000 -150.0000 85

#__ type_ start__ end____ width___ exp.time_
 19 omega   36.00   98.00   1.0000   20.0000
omega____ theta____ kappa____ phi______ frames
    -      106.7090  -45.0000   30.0000 62

#__ type_ start__ end____ width___ exp.time_
 20 omega   75.00  178.00   1.0000   20.0000
omega____ theta____ kappa____ phi______ frames
    -      106.7090   77.0000   90.0000 103

#__ type_ start__ end____ width___ exp.time_
 21 omega   81.00  177.00   1.0000   20.0000
omega____ theta____ kappa____ phi______ frames
    -      106.7090   45.0000   60.0000 96

#__ type_ start__ end____ width___ exp.time_
 22 omega -118.00  -12.00   1.0000    4.0000
omega____ theta____ kappa____ phi______ frames
    -      -43.6024  -77.0000   90.0000 106

#__ type_ start__ end____ width___ exp.time_
 23 omega -125.00  -79.00   1.0000    4.0000
omega____ theta____ kappa____ phi______ frames
    -      -43.6024  -99.0000 -150.0000 46

#__ type_ start__ end____ width___ exp.time_
 24 omega -113.00  -18.00   1.0000    4.0000
omega____ theta____ kappa____ phi______ frames
    -      -43.6024  -57.0000  -90.0000 95

#__ type_ start__ end____ width___ exp.time_
 25 omega   36.00   98.00   1.0000   20.0000
omega____ theta____ kappa____ phi______ frames
    -      106.7090  -45.0000 -150.0000 62

#__ type_ start__ end____ width___ exp.time_
 26 omega   75.00  178.00   1.0000   20.0000
omega____ theta____ kappa____ phi______ frames
    -      106.7090   77.0000  -60.0000 103

#__ type_ start__ end____ width___ exp.time_
 27 omega   75.00  178.00   1.0000   20.0000
omega____ theta____ kappa____ phi______ frames
    -      106.7090   77.0000    0.0000 103

#__ type_ start__ end____ width___ exp.time_
 28 omega   75.00  166.00   1.0000   20.0000
omega____ theta____ kappa____ phi______ frames
    -      106.7090   77.0000  -90.0000 91

#__ type_ start__ end____ width___ exp.time_
 29 omega   81.00  177.00   1.0000   20.0000
omega____ theta____ kappa____ phi______ frames
    -      106.7090   45.0000 -150.0000 96
;
_diffrn_measurement_device 'four-circle diffractometer'
_diffrn_measurement_device_type 'SuperNova, Dual, Cu at zero, TitanS2'
_diffrn_measurement_method '\w scans'
_diffrn_orient_matrix_UB_11 0.0422110000
_diffrn_orient_matrix_UB_12 -0.0253587000
_diffrn_orient_matrix_UB_13 0.0773693000
_diffrn_orient_matrix_UB_21 -0.0815045000
_diffrn_orient_matrix_UB_22 0.0169041000
_diffrn_orient_matrix_UB_23 0.0196093000
_diffrn_orient_matrix_UB_31 -0.0259333000
_diffrn_orient_matrix_UB_32 -0.0947937000
_diffrn_orient_matrix_UB_33 -0.0172375000
_diffrn_radiation_monochromator mirror
_diffrn_radiation_probe x-ray
_diffrn_radiation_type CuK\a
_diffrn_radiation_wavelength 1.54184
_diffrn_reflns_av_R_equivalents 0.0422
_diffrn_reflns_av_unetI/netI 0.0251
_diffrn_reflns_Laue_measured_fraction_full 1.000
_diffrn_reflns_Laue_measured_fraction_max 0.991
_diffrn_reflns_limit_h_max 21
_diffrn_reflns_limit_h_min -20
_diffrn_reflns_limit_k_max 18
_diffrn_reflns_limit_k_min -19
_diffrn_reflns_limit_l_max 24
_diffrn_reflns_limit_l_min -24
_diffrn_reflns_number 79440
_diffrn_reflns_point_group_measured_fraction_full 0.950
_diffrn_reflns_point_group_measured_fraction_max 0.935
_diffrn_reflns_theta_full 67.684
_diffrn_reflns_theta_max 75.548
_diffrn_reflns_theta_min 2.342
_diffrn_source 'sealed X-ray tube'
_diffrn_source_type 'SuperNova (Cu) X-ray Source'
_exptl_absorpt_coefficient_mu 1.003
_exptl_absorpt_correction_T_max 1.00000
_exptl_absorpt_correction_T_min 0.65119
_exptl_absorpt_correction_type multi-scan
_exptl_absorpt_process_details
;
CrysAlisPro, Agilent Technologies,
Version 1.171.37.35h (release 09-02-2015 CrysAlis171 .NET)
(compiled Feb  9 2015,16:26:32)
Empirical absorption correction using spherical harmonics,
 implemented in SCALE3 ABSPACK scaling algorithm.
;
_exptl_crystal_density_diffrn 1.425
_exptl_crystal_description plate
_exptl_crystal_F_000 2208
_exptl_crystal_size_max 0.4336
_exptl_crystal_size_mid 0.1779
_exptl_crystal_size_min 0.0714
_refine_diff_density_max 0.264
_refine_diff_density_min -0.212
_refine_diff_density_rms 0.058
_refine_ls_abs_structure_details
;
 Flack x determined using 7590 quotients [(I+)-(I-)]/[(I+)+(I-)]
 (Parsons, Flack and Wagner, Acta Cryst. B69 (2013) 249-259).
;
_refine_ls_abs_structure_Flack -0.01(5)
_refine_ls_extinction_coef 0.00065(8)
_refine_ls_extinction_expression Fc^*^=kFc[1+0.001xFc^2^\l^3^/sin(2\q)]^-1/4^
_refine_ls_extinction_method 'SHELXL-2016/6 (Sheldrick 2016)'
_refine_ls_goodness_of_fit_ref 1.038
_refine_ls_hydrogen_treatment constr
_refine_ls_matrix_type full
_refine_ls_number_parameters 1366
_refine_ls_number_reflns 19039
_refine_ls_number_restraints 1
_refine_ls_restrained_S_all 1.038
_refine_ls_R_factor_all 0.0447
_refine_ls_R_factor_gt 0.0431
_refine_ls_shift/su_max 0.001
_refine_ls_shift/su_mean 0.000
_refine_ls_structure_factor_coef Fsqd
_refine_ls_weighting_details 'w=1/[\s^2^(Fo^2^)+(0.0790P)^2^+0.3717P] where P=(Fo^2^+2Fc^2^)/3'
_refine_ls_weighting_scheme calc
_refine_ls_wR_factor_gt 0.1208
_refine_ls_wR_factor_ref 0.1234
_reflns_Friedel_coverage 0.818
_reflns_Friedel_fraction_full 0.896
_reflns_Friedel_fraction_max 0.876
_reflns_number_gt 18059
_reflns_number_total 19039
_reflns_threshold_expression 'I > 2\s(I)'
_cod_data_source_file xk5072sup1.cif
_cod_data_source_block LIN:GA:H2O
_cod_original_cell_volume 4898.74(9)
_cod_database_code 2108678
_publcif_datablock.id {8b9223d0-7960-4538-b2b8-30bbd45deed1}

_shelx_shelxl_version_number 2016/6
_chemical_oxdiff_formula C23H30F1N3O6
_shelx_space_group_comment
;
The symmetry employed for this shelxl refinement is uniquely defined
by the following loop, which should always be used as a source of
symmetry information in preference to the above space-group names.
They are only intended as comments.
;
_reflns_odcompleteness_completeness 100.00
_reflns_odcompleteness_iscentric 1
_reflns_odcompleteness_theta 66.97
_olex2_refinement_description
;
1. Fixed Uiso
 At 1.2 times of:
  All C(H) groups, All C(H,H) groups, All N(H) groups
 At 1.5 times of:
  All C(H,H,H) groups, All O(H) groups, All O(H,H) groups
2.a Free rotating group:
 O1W(H1WA,H1WB), O2W(H2WA,H2WB), O3W(H3WA,H3WB), O4W(H4WA,H4WB)
2.b Ternary CH refined with riding coordinates:
 C4A(H4A), C4B(H4B), C4C(H4C), C4D(H4D)
2.c Secondary CH2 refined with riding coordinates:
 C3A(H3AA,H3AB), C5A(H5AA,H5AB), C13A(H13A,H13B), C14A(H14A,H14B), C15A(H15A,
 H15B), C16A(H16A,H16B), C3B(H3BA,H3BB), C5B(H5BA,H5BB), C13B(H13C,H13D),
 C14B(H14C,H14D), C15B(H15C,H15D), C16B(H16C,H16D), C3C(H3CA,H3CB), C5C(H5CA,
 H5CB), C13C(H13E,H13F), C14C(H14E,H14F), C15C(H15E,H15F), C16D(H16E,H16F),
 C3D(H3DA,H3DB), C5D(H5DA,H5DB), C13D(H13G,H13H), C14D(H14G,H14H), C15D(H15G,
 H15H), C1(H1A,H1B)
2.d Aromatic/amide H refined with riding coordinates:
 N3A(H3A), C8A(H8A), C11A(H11A), C12A(H12A), N3B(H3B), C8B(H8B), C11B(H11B),
 C12B(H12B), N3C(H3C), C8C(H8C), C11C(H11C), C12C(H12C), N3D(H3D), C8D(H8D),
 C11D(H11D), C12D(H12D), C22A(H22A), C26A(H26A), C22B(H22B), C26B(H26B),
 C22C(H22C), C26C(H26C), C22D(H22D), C26D(H26D)
2.e Idealised Me refined as rotating group:
 C1A(H1AA,H1AB,H1AC), C1B(H1BA,H1BB,H1BC), C1C(H1CA,H1CB,H1CC), C1D(H1DA,H1DB,
 H1DC)
2.f Idealised tetrahedral OH refined as rotating group:
 O5A(H5A), O7A(H7A), O8A(H8AA), O9A(H9A), O5B(H5B), O7B(H7B), O8B(H8BA),
 O9B(H9B), O6C(H6C), O7C(H7C), O8C(H8CA), O9C(H9C), O6D(H6D), O7D(H7D),
 O8D(H8DA), O9D(H9D)
;
_olex2_date_sample_data_collection 2019-07-05
_olex2_submission_special_instructions 'No special instructions were received'
_publcif_info_exptl_table_max_cols 4
_publcif_info_exptl_table_use_headnotes n
_publcif_funding_html
;
;

loop_
_space_group_symop_operation_xyz
'x, y, z'
'-x, y+1/2, -z'

loop_
_atom_site_label
_atom_site_type_symbol
_atom_site_fract_x
_atom_site_fract_y
_atom_site_fract_z
_atom_site_U_iso_or_equiv
_atom_site_adp_type
_atom_site_occupancy
_atom_site_site_symmetry_order
_atom_site_calc_flag
_atom_site_refinement_flags_posn
_atom_site_refinement_flags_adp
_atom_site_refinement_flags_occupancy
_atom_site_disorder_assembly
_atom_site_disorder_group
F1A F 0.85466(9) 0.33695(17) 0.90939(8) 0.0653(5) Uani 1 1 d . . . . .
O1A O 0.57304(11) 0.32992(19) 1.35952(10) 0.0598(6) Uani 1 1 d . . . . .
O2A O 0.76777(11) 0.34092(17) 1.21054(9) 0.0553(5) Uani 1 1 d . . . . .
O3A O 0.85403(11) 0.37670(19) 1.14612(10) 0.0607(6) Uani 1 1 d . . . . .
O4A O 0.67657(12) 0.31366(17) 0.65540(10) 0.0581(5) Uani 1 1 d . . . . .
N1A N 0.71023(13) 0.34905(16) 0.80259(11) 0.0442(5) Uani 1 1 d . . . . .
N2A N 0.71886(12) 0.33428(18) 1.09350(10) 0.0466(5) Uani 1 1 d . . . . .
N3A N 0.68591(13) 0.34206(19) 1.31926(11) 0.0482(5) Uani 1 1 d . . . . .
H3A H 0.739115 0.340574 1.330463 0.058 Uiso 1 1 calc R . . . .
C1A C 0.70453(17) 0.3353(3) 1.44559(14) 0.0589(8) Uani 1 1 d . . . . .
H1AA H 0.684535 0.376574 1.473578 0.088 Uiso 1 1 calc GR . . . .
H1AB H 0.759810 0.350421 1.445000 0.088 Uiso 1 1 calc GR . . . .
H1AC H 0.704658 0.278747 1.465778 0.088 Uiso 1 1 calc GR . . . .
C2A C 0.64906(15) 0.3355(2) 1.37110(13) 0.0456(6) Uani 1 1 d . . . . .
C3A C 0.64178(15) 0.3516(2) 1.24472(12) 0.0484(6) Uani 1 1 d . . . . .
H3AA H 0.637494 0.412460 1.232307 0.058 Uiso 1 1 calc R . . . .
H3AB H 0.586163 0.328768 1.236523 0.058 Uiso 1 1 calc R . . . .
C4A C 0.68596(14) 0.3047(2) 1.19857(12) 0.0472(6) Uani 1 1 d . . . . .
H4A H 0.690171 0.243150 1.210885 0.057 Uiso 1 1 calc R . . . .
C5A C 0.64687(15) 0.3151(2) 1.11871(13) 0.0526(7) Uani 1 1 d . . . . .
H5AA H 0.619780 0.262310 1.097754 0.063 Uiso 1 1 calc R . . . .
H5AB H 0.607231 0.362159 1.108706 0.063 Uiso 1 1 calc R . . . .
C6A C 0.78639(15) 0.3525(2) 1.14818(13) 0.0473(6) Uani 1 1 d . . . . .
C7A C 0.71596(15) 0.3393(2) 1.02061(12) 0.0438(5) Uani 1 1 d . . . . .
C8A C 0.78778(15) 0.3352(2) 0.99863(13) 0.0453(5) Uani 1 1 d . . . . .
H8A H 0.839015 0.329573 1.031751 0.054 Uiso 1 1 calc R . . . .
C9A C 0.78264(15) 0.3393(2) 0.92782(14) 0.0453(5) Uani 1 1 d . . . . .
C10A C 0.70849(15) 0.34520(19) 0.87430(13) 0.0429(5) Uani 1 1 d . . . . .
C11A C 0.63737(16) 0.3494(2) 0.89773(14) 0.0530(7) Uani 1 1 d . . . . .
H11A H 0.586158 0.354296 0.864474 0.064 Uiso 1 1 calc R . . . .
C12A C 0.64056(16) 0.3464(2) 0.96947(14) 0.0546(7) Uani 1 1 d . . . . .
H12A H 0.591772 0.349155 0.983239 0.065 Uiso 1 1 calc R . . . .
C13A C 0.73951(17) 0.2695(2) 0.77638(14) 0.0507(6) Uani 1 1 d . . . . .
H13A H 0.699482 0.223625 0.774156 0.061 Uiso 1 1 calc R . . . .
H13B H 0.791555 0.251711 0.808808 0.061 Uiso 1 1 calc R . . . .
C14A C 0.75136(17) 0.2843(3) 0.70358(14) 0.0563(7) Uani 1 1 d . . . . .
H14A H 0.794584 0.326891 0.706612 0.068 Uiso 1 1 calc R . . . .
H14B H 0.768734 0.230834 0.686107 0.068 Uiso 1 1 calc R . . . .
C15A C 0.6508(2) 0.3928(2) 0.68073(15) 0.0578(7) Uani 1 1 d . . . . .
H15A H 0.600758 0.413487 0.647084 0.069 Uiso 1 1 calc R . . . .
H15B H 0.693479 0.436226 0.684689 0.069 Uiso 1 1 calc R . . . .
C16A C 0.63454(17) 0.3798(2) 0.75217(13) 0.0507(6) Uani 1 1 d . . . . .
H16A H 0.617231 0.433888 0.768676 0.061 Uiso 1 1 calc R . . . .
H16B H 0.590537 0.337878 0.748188 0.061 Uiso 1 1 calc R . . . .
F1B F 0.60783(12) 0.5816(2) 0.87273(10) 0.0898(9) Uani 1 1 d . . . . .
O1B O 0.34277(11) 0.54703(17) 1.32311(11) 0.0551(5) Uani 1 1 d . . . . .
O2B O 0.53869(11) 0.54409(18) 1.17963(9) 0.0592(6) Uani 1 1 d . . . . .
O3B O 0.62658(12) 0.5470(2) 1.11255(11) 0.0782(9) Uani 1 1 d . . . . .
O4B O 0.43222(13) 0.56037(17) 0.62245(10) 0.0603(6) Uani 1 1 d . . . . .
N1B N 0.46632(15) 0.53988(18) 0.77081(11) 0.0504(5) Uani 1 1 d . . . . .
N2B N 0.48479(13) 0.54446(19) 1.06323(11) 0.0514(6) Uani 1 1 d . . . . .
N3B N 0.46049(13) 0.56864(19) 1.29142(12) 0.0534(6) Uani 1 1 d . . . . .
H3B H 0.513690 0.569124 1.305569 0.064 Uiso 1 1 calc R . . . .
C1B C 0.47070(16) 0.5295(3) 1.41248(15) 0.0566(7) Uani 1 1 d . . . . .
H1BA H 0.484011 0.582389 1.438686 0.085 Uiso 1 1 calc GR . . . .
H1BB H 0.520871 0.500964 1.410634 0.085 Uiso 1 1 calc GR . . . .
H1BC H 0.439908 0.492590 1.435428 0.085 Uiso 1 1 calc GR . . . .
C2B C 0.41973(14) 0.54901(19) 1.33872(13) 0.0451(5) Uani 1 1 d . . . . .
C3B C 0.42189(15) 0.5893(2) 1.21766(13) 0.0525(6) Uani 1 1 d . . . . .
H3BA H 0.434769 0.648582 1.208516 0.063 Uiso 1 1 calc R . . . .
H3BB H 0.362261 0.584422 1.208222 0.063 Uiso 1 1 calc R . . . .
C4B C 0.45109(16) 0.5305(2) 1.16924(13) 0.0505(6) Uani 1 1 d . . . . .
H4B H 0.441024 0.470345 1.180068 0.061 Uiso 1 1 calc R . . . .
C5B C 0.41277(16) 0.5479(3) 1.09039(14) 0.0570(7) Uani 1 1 d . . . . .
H5BA H 0.372648 0.503857 1.068982 0.068 Uiso 1 1 calc R . . . .
H5BB H 0.386436 0.604210 1.082623 0.068 Uiso 1 1 calc R . . . .
C6B C 0.55648(16) 0.5457(2) 1.11681(14) 0.0543(7) Uani 1 1 d . . . . .
C7B C 0.47945(15) 0.5459(2) 0.98982(13) 0.0484(6) Uani 1 1 d . . . . .
C8B C 0.54722(17) 0.5669(3) 0.96537(15) 0.0574(7) Uani 1 1 d . . . . .
H8B H 0.597286 0.582362 0.997007 0.069 Uiso 1 1 calc R . . . .
C9B C 0.53940(17) 0.5644(2) 0.89411(15) 0.0554(7) Uani 1 1 d . . . . .
C10B C 0.46645(17) 0.5442(2) 0.84273(14) 0.0489(6) Uani 1 1 d . . . . .
C11B C 0.39932(19) 0.5253(3) 0.86878(16) 0.0639(9) Uani 1 1 d . . . . .
H11B H 0.348662 0.512205 0.836953 0.077 Uiso 1 1 calc R . . . .
C12B C 0.40546(18) 0.5253(3) 0.94078(15) 0.0643(9) Uani 1 1 d . . . . .
H12B H 0.359397 0.511398 0.956317 0.077 Uiso 1 1 calc R . . . .
C13B C 0.4794(2) 0.6228(2) 0.73937(15) 0.0554(7) Uani 1 1 d . . . . .
H13C H 0.525185 0.653308 0.771166 0.066 Uiso 1 1 calc R . . . .
H13D H 0.430185 0.658323 0.732094 0.066 Uiso 1 1 calc R . . . .
C14B C 0.49818(19) 0.6070(3) 0.66951(14) 0.0586(7) Uani 1 1 d . . . . .
H14C H 0.505868 0.661836 0.648196 0.070 Uiso 1 1 calc R . . . .
H14D H 0.549175 0.574266 0.677354 0.070 Uiso 1 1 calc R . . . .
C15B C 0.4166(2) 0.4807(3) 0.65312(16) 0.0644(8) Uani 1 1 d . . . . .
H15C H 0.464903 0.443723 0.660382 0.077 Uiso 1 1 calc R . . . .
H15D H 0.370509 0.451522 0.620582 0.077 Uiso 1 1 calc R . . . .
C16B C 0.3968(2) 0.4945(2) 0.72348(15) 0.0586(7) Uani 1 1 d . . . . .
H16C H 0.346607 0.528389 0.716464 0.070 Uiso 1 1 calc R . . . .
H16D H 0.388326 0.439287 0.743898 0.070 Uiso 1 1 calc R . . . .
F1C F -0.11287(11) 0.3385(2) 0.62387(10) 0.0934(9) Uani 1 1 d . . . . .
O1C O 0.15341(11) 0.38778(17) 0.17495(10) 0.0533(5) Uani 1 1 d . . . . .
O2C O -0.04082(11) 0.33573(18) 0.31718(9) 0.0576(5) Uani 1 1 d . . . . .
O3C O -0.12912(11) 0.35481(19) 0.38285(11) 0.0629(6) Uani 1 1 d . . . . .
O4C O 0.06624(13) 0.36872(16) 0.87343(10) 0.0580(5) Uani 1 1 d . . . . .
N1C N 0.02964(14) 0.38386(17) 0.72409(11) 0.0483(5) Uani 1 1 d . . . . .
N2C N 0.01228(12) 0.34506(19) 0.43328(11) 0.0501(5) Uani 1 1 d . . . . .
N3C N 0.03619(14) 0.3846(2) 0.20955(12) 0.0578(6) Uani 1 1 d . . . . .
H3C H -0.016748 0.378804 0.196226 0.069 Uiso 1 1 calc R . . . .
C1C C 0.02484(16) 0.3895(3) 0.08468(14) 0.0555(7) Uani 1 1 d . . . . .
H1CA H 0.046821 0.432234 0.059232 0.083 Uiso 1 1 calc GR . . . .
H1CB H -0.031161 0.404204 0.083269 0.083 Uiso 1 1 calc GR . . . .
H1CC H 0.025856 0.333960 0.063157 0.083 Uiso 1 1 calc GR . . . .
C2C C 0.07642(14) 0.38667(19) 0.16027(13) 0.0440(5) Uani 1 1 d . . . . .
C3C C 0.07638(18) 0.3917(3) 0.28519(14) 0.0633(8) Uani 1 1 d . . . . .
H3CA H 0.065923 0.448706 0.301395 0.076 Uiso 1 1 calc R . . . .
H3CB H 0.135722 0.385558 0.293073 0.076 Uiso 1 1 calc R . . . .
C4C C 0.04696(15) 0.3255(2) 0.32765(13) 0.0516(6) Uani 1 1 d . . . . .
H4C H 0.058774 0.267540 0.312801 0.062 Uiso 1 1 calc R . . . .
C5C C 0.08495(16) 0.3361(3) 0.40775(14) 0.0614(8) Uani 1 1 d . . . . .
H5CA H 0.117144 0.285688 0.428028 0.074 Uiso 1 1 calc R . . . .
H5CB H 0.119800 0.387010 0.418337 0.074 Uiso 1 1 calc R . . . .
C6C C -0.05850(15) 0.3458(2) 0.37955(13) 0.0474(6) Uani 1 1 d . . . . .
C7C C 0.01727(15) 0.3549(2) 0.50625(14) 0.0479(6) Uani 1 1 d . . . . .
C8C C -0.05089(16) 0.3392(3) 0.53171(14) 0.0565(7) Uani 1 1 d . . . . .
H8C H -0.100835 0.321598 0.501018 0.068 Uiso 1 1 calc R . . . .
C9C C -0.04390(17) 0.3499(3) 0.60240(15) 0.0557(7) Uani 1 1 d . . . . .
C1OC C 0.02899(17) 0.3734(2) 0.65227(13) 0.0472(6) Uani 1 1 d . . . . .
C11C C 0.09652(18) 0.3878(3) 0.62541(15) 0.0598(8) Uani 1 1 d . . . . .
H11C H 0.146915 0.403778 0.656328 0.072 Uiso 1 1 calc R . . . .
C12C C 0.09079(17) 0.3790(3) 0.55376(15) 0.0609(8) Uani 1 1 d . . . . .
H12C H 0.137083 0.389526 0.537551 0.073 Uiso 1 1 calc R . . . .
C13C C 0.01166(19) 0.3047(2) 0.75796(14) 0.0534(6) Uani 1 1 d . . . . .
H13E H 0.057919 0.265058 0.764740 0.064 Uiso 1 1 calc R . . . .
H13F H -0.036929 0.276890 0.727592 0.064 Uiso 1 1 calc R . . . .
C14C C -0.00335(18) 0.3254(2) 0.82867(14) 0.0546(7) Uani 1 1 d . . . . .
H14E H -0.052023 0.361769 0.821493 0.066 Uiso 1 1 calc R . . . .
H14F H -0.013579 0.272388 0.851278 0.066 Uiso 1 1 calc R . . . .
C15C C 0.0852(2) 0.4455(2) 0.84039(16) 0.0621(8) Uani 1 1 d . . . . .
H15E H 0.133460 0.473010 0.871492 0.075 Uiso 1 1 calc R . . . .
H15F H 0.039134 0.485495 0.833116 0.075 Uiso 1 1 calc R . . . .
C16D C 0.1019(2) 0.4261(2) 0.77005(15) 0.0570(7) Uani 1 1 d . . . . .
H16E H 0.113293 0.479308 0.748295 0.068 Uiso 1 1 calc R . . . .
H16F H 0.149833 0.388719 0.777137 0.068 Uiso 1 1 calc R . . . .
F1D F -0.35577(10) 0.59351(18) 0.58997(9) 0.0713(6) Uani 1 1 d . . . . .
O1D O -0.07886(12) 0.6060(2) 0.14188(10) 0.0657(7) Uani 1 1 d . . . . .
O2D O -0.26878(11) 0.55280(16) 0.28991(9) 0.0539(5) Uani 1 1 d . . . . .
O3D O -0.36038(11) 0.55366(18) 0.35378(10) 0.0597(6) Uani 1 1 d . . . . .
O4D O -0.17975(13) 0.61932(16) 0.84391(10) 0.0574(5) Uani 1 1 d . . . . .
N1D N -0.21292(13) 0.57918(17) 0.69762(11) 0.0454(5) Uani 1 1 d . . . . .
N2D N -0.21944(12) 0.56266(17) 0.40668(11) 0.0459(5) Uani 1 1 d . . . . .
N3D N -0.19271(13) 0.5891(2) 0.17980(12) 0.0517(6) Uani 1 1 d . . . . .
H3D H -0.244236 0.575107 0.167919 0.062 Uiso 1 1 calc R . . . .
C1D C -0.20443(18) 0.5706(3) 0.05537(14) 0.0580(7) Uani 1 1 d . . . . .
H1DA H -0.223856 0.623753 0.031303 0.087 Uiso 1 1 calc GR . . . .
H1DB H -0.250916 0.535510 0.057343 0.087 Uiso 1 1 calc GR . . . .
H1DC H -0.171351 0.540247 0.030183 0.087 Uiso 1 1 calc GR . . . .
C2D C -0.15313(16) 0.5899(2) 0.12925(14) 0.0474(6) Uani 1 1 d . . . . .
C3D C -0.15429(16) 0.6105(2) 0.25373(13) 0.0513(6) Uani 1 1 d . . . . .
H3DA H -0.170167 0.668593 0.263205 0.062 Uiso 1 1 calc R . . . .
H3DB H -0.094557 0.609231 0.262605 0.062 Uiso 1 1 calc R . . . .
C4D C -0.17960(15) 0.5484(2) 0.30280(12) 0.0472(6) Uani 1 1 d . . . . .
H4D H -0.163255 0.489593 0.293839 0.057 Uiso 1 1 calc R . . . .
C5D C -0.14561(16) 0.5700(2) 0.38161(14) 0.0531(7) Uani 1 1 d . . . . .
H5DA H -0.103359 0.529127 0.405365 0.064 Uiso 1 1 calc R . . . .
H5DB H -0.122921 0.628036 0.388361 0.064 Uiso 1 1 calc R . . . .
C6D C -0.28911(15) 0.5564(2) 0.35157(13) 0.0452(6) Uani 1 1 d . . . . .
C7D C -0.21725(15) 0.56874(19) 0.47952(13) 0.0429(5) Uani 1 1 d . . . . .
C8D C -0.28923(15) 0.5805(2) 0.50089(13) 0.0474(6) Uani 1 1 d . . . . .
H8D H -0.340210 0.586006 0.467408 0.057 Uiso 1 1 calc R . . . .
C9D C -0.28394(15) 0.5837(2) 0.57175(14) 0.0472(6) Uani 1 1 d . . . . .
C10D C -0.21024(16) 0.57771(18) 0.62589(13) 0.0433(5) Uani 1 1 d . . . . .
C11D C -0.13979(16) 0.5666(2) 0.60292(14) 0.0537(7) Uani 1 1 d . . . . .
H11D H -0.088774 0.562119 0.636512 0.064 Uiso 1 1 calc R . . . .
C12D C -0.14261(15) 0.5618(2) 0.53159(14) 0.0529(7) Uani 1 1 d . . . . .
H12D H -0.093853 0.553764 0.518486 0.064 Uiso 1 1 calc R . . . .
C13D C -0.23736(18) 0.6623(2) 0.72141(14) 0.0524(6) Uani 1 1 d . . . . .
H13G H -0.287637 0.682697 0.687953 0.063 Uiso 1 1 calc R . . . .
H13H H -0.194158 0.704715 0.723600 0.063 Uiso 1 1 calc R . . . .
C14D C -0.25179(18) 0.6520(3) 0.79412(15) 0.0595(8) Uani 1 1 d . . . . .
H14G H -0.266349 0.707518 0.810325 0.071 Uiso 1 1 calc R . . . .
H14H H -0.297692 0.612724 0.790974 0.071 Uiso 1 1 calc R . . . .
C15D C -0.1574(2) 0.5374(2) 0.82034(15) 0.0569(7) Uani 1 1 d . . . . .
H15G H -0.202323 0.496706 0.816674 0.068 Uiso 1 1 calc R . . . .
H15H H -0.108858 0.515196 0.854847 0.068 Uiso 1 1 calc R . . . .
C1 C -0.13939(17) 0.5457(2) 0.74908(13) 0.0501(6) Uani 1 1 d . . . . .
H1A H -0.093124 0.584664 0.752785 0.060 Uiso 1 1 calc R . . . .
H1B H -0.124794 0.489715 0.733787 0.060 Uiso 1 1 calc R . . . .
O5A O 0.30459(12) 0.26268(19) 0.67903(10) 0.0618(6) Uani 1 1 d . . . . .
H5A H 0.302638 0.263003 0.720382 0.093 Uiso 1 1 calc GR . . . .
O6A O 0.43937(12) 0.24833(17) 0.73113(10) 0.0565(5) Uani 1 1 d . . . . .
O7A O 0.28178(12) 0.3144(2) 0.42462(10) 0.0648(7) Uani 1 1 d . . . . .
H7A H 0.299367 0.331379 0.391820 0.097 Uiso 1 1 calc GR . . . .
O8A O 0.44016(11) 0.30791(17) 0.41204(9) 0.0542(5) Uani 1 1 d . . . . .
H8AA H 0.489722 0.303900 0.415059 0.081 Uiso 1 1 calc GR . . . .
O9A O 0.56896(11) 0.2723(2) 0.52600(10) 0.0624(6) Uani 1 1 d . . . . .
H9A H 0.603994 0.273184 0.564422 0.094 Uiso 1 1 calc GR . . . .
C20A C 0.38139(16) 0.25756(19) 0.67720(13) 0.0451(5) Uani 1 1 d . . . . .
C21A C 0.39562(15) 0.26645(18) 0.60661(12) 0.0422(5) Uani 1 1 d . . . . .
C22A C 0.33044(15) 0.2846(2) 0.54709(13) 0.0459(6) Uani 1 1 d . . . . .
H22A H 0.276497 0.287965 0.550939 0.055 Uiso 1 1 calc R . . . .
C23A C 0.34657(15) 0.2976(2) 0.48210(13) 0.0460(6) Uani 1 1 d . . . . .
C24A C 0.42745(15) 0.29359(19) 0.47674(12) 0.0428(5) Uani 1 1 d . . . . .
C25A C 0.49230(15) 0.2750(2) 0.53648(12) 0.0444(5) Uani 1 1 d . . . . .
C26A C 0.47628(15) 0.26100(19) 0.60113(12) 0.0439(5) Uani 1 1 d . . . . .
H26A H 0.519398 0.247963 0.640876 0.053 Uiso 1 1 calc R . . . .
O5B O 0.42822(13) 0.2554(2) 0.86314(11) 0.0656(6) Uani 1 1 d . . . . .
H5B H 0.430404 0.248820 0.822174 0.098 Uiso 1 1 calc GR . . . .
O6B O 0.29499(13) 0.2752(2) 0.80878(10) 0.0698(7) Uani 1 1 d . . . . .
O7B O 0.16646(12) 0.3507(2) 1.00616(10) 0.0681(7) Uani 1 1 d . . . . .
H7B H 0.131625 0.347489 0.967726 0.102 Uiso 1 1 calc GR . . . .
O8B O 0.29231(11) 0.35176(17) 1.12392(9) 0.0556(5) Uani 1 1 d . . . . .
H8BA H 0.242366 0.355339 1.119273 0.083 Uiso 1 1 calc GR . . . .
O9B O 0.45012(12) 0.3073(2) 1.11953(10) 0.0695(7) Uani 1 1 d . . . . .
H9B H 0.432367 0.316081 1.153980 0.104 Uiso 1 1 calc GR . . . .
C20B C 0.35244(17) 0.2725(2) 0.86342(13) 0.0497(6) Uani 1 1 d . . . . .
C21B C 0.33801(16) 0.2895(2) 0.93318(13) 0.0463(6) Uani 1 1 d . . . . .
C22B C 0.25779(16) 0.3089(2) 0.93482(13) 0.0520(7) Uani 1 1 d . . . . .
H22B H 0.214890 0.307993 0.893199 0.062 Uiso 1 1 calc R . . . .
C23B C 0.24187(15) 0.3294(2) 0.99814(13) 0.0481(6) Uani 1 1 d . . . . .
C24B C 0.30578(15) 0.3297(2) 1.06082(12) 0.0452(6) Uani 1 1 d . . . . .
C25B C 0.38631(15) 0.3081(2) 1.05959(13) 0.0487(6) Uani 1 1 d . . . . .
C26B C 0.40212(15) 0.2881(2) 0.99554(13) 0.0504(6) Uani 1 1 d . . . . .
H26B H 0.455512 0.273738 0.994259 0.060 Uiso 1 1 calc R . . . .
O5C O 0.05396(13) 0.66381(17) 0.76876(10) 0.0585(5) Uani 1 1 d . . . . .
O6C O 0.18882(12) 0.6458(2) 0.81926(11) 0.0623(6) Uani 1 1 d . . . . .
H6C H 0.189165 0.641109 0.777663 0.094 Uiso 1 1 calc GR . . . .
O7C O -0.07304(12) 0.6564(2) 0.97511(10) 0.0619(6) Uani 1 1 d . . . . .
H7C H -0.108280 0.653275 0.936897 0.093 Uiso 1 1 calc GR . . . .
O8C O 0.05512(11) 0.61896(17) 1.08888(9) 0.0554(5) Uani 1 1 d . . . . .
H8CA H 0.005325 0.620692 1.085370 0.083 Uiso 1 1 calc GR . . . .
O9C O 0.21367(12) 0.6092(2) 1.07597(11) 0.0682(7) Uani 1 1 d . . . . .
H9C H 0.197016 0.607037 1.111589 0.102 Uiso 1 1 calc GR . . . .
C20C C 0.11344(17) 0.65600(19) 0.82270(13) 0.0460(5) Uani 1 1 d . . . . .
C21C C 0.10003(16) 0.65312(18) 0.89390(13) 0.0431(5) Uani 1 1 d . . . . .
C22C C 0.01945(16) 0.66215(19) 0.89938(13) 0.0454(5) Uani 1 1 d . . . . .
H22C H -0.023401 0.675970 0.859659 0.054 Uiso 1 1 calc R . . . .
C23C C 0.00378(16) 0.65038(19) 0.96446(13) 0.0447(5) Uani 1 1 d . . . . .
C24C C 0.06792(15) 0.63171(19) 1.02425(12) 0.0430(5) Uani 1 1 d . . . . .
C25C C 0.14915(16) 0.6251(2) 1.01863(13) 0.0469(6) Uani 1 1 d . . . . .
C26C C 0.16473(16) 0.6355(2) 0.95329(14) 0.0476(6) Uani 1 1 d . . . . .
H26C H 0.218491 0.630653 0.949242 0.057 Uiso 1 1 calc R . . . .
O5D O 0.20197(13) 0.6304(2) 0.69097(10) 0.0699(7) Uani 1 1 d . . . . .
O6D O 0.06747(12) 0.64466(19) 0.63859(11) 0.0623(6) Uani 1 1 d . . . . .
H6D H 0.066460 0.650097 0.679963 0.093 Uiso 1 1 calc GR . . . .
O7D O 0.33074(12) 0.5783(2) 0.49035(10) 0.0779(9) Uani 1 1 d . . . . .
H7D H 0.364431 0.573452 0.529244 0.117 Uiso 1 1 calc GR . . . .
O8D O 0.20394(11) 0.57089(19) 0.37371(9) 0.0595(6) Uani 1 1 d . . . . .
H8DA H 0.253973 0.567719 0.378677 0.089 Uiso 1 1 calc GR . . . .
O9D O 0.04418(13) 0.5987(3) 0.38052(11) 0.0855(10) Uani 1 1 d . . . . .
H9D H 0.061748 0.603503 0.345532 0.128 Uiso 1 1 calc GR . . . .
C20D C 0.14259(17) 0.6320(2) 0.63629(14) 0.0491(6) Uani 1 1 d . . . . .
C21D C 0.15698(16) 0.6176(2) 0.56629(13) 0.0454(5) Uani 1 1 d . . . . .
C22D C 0.23806(16) 0.6060(2) 0.56353(13) 0.0532(7) Uani 1 1 d . . . . .
H22D H 0.281336 0.608518 0.604833 0.064 Uiso 1 1 calc R . . . .
C23D C 0.25414(15) 0.5905(2) 0.49910(13) 0.0500(6) Uani 1 1 d . . . . .
C24D C 0.18962(15) 0.5872(2) 0.43739(12) 0.0460(6) Uani 1 1 d . . . . .
C25D C 0.10842(16) 0.6009(2) 0.43992(14) 0.0534(7) Uani 1 1 d . . . . .
C26D C 0.09230(16) 0.6162(2) 0.50474(14) 0.0528(7) Uani 1 1 d . . . . .
H26D H 0.038262 0.625438 0.506842 0.063 Uiso 1 1 calc R . . . .
O1W O 0.06378(14) 0.6137(2) 0.25269(11) 0.0731(8) Uani 1 1 d . . . . .
H1WA H 0.104934 0.597534 0.238495 0.110 Uiso 1 1 d G . . . .
H1WB H 0.021745 0.599983 0.219177 0.110 Uiso 1 1 d G . . . .
O2W O 0.43244(13) 0.3191(2) 0.24785(10) 0.0776(9) Uani 1 1 d . . . . .
H2WA H 0.390001 0.326747 0.262887 0.116 Uiso 1 1 d G . . . .
H2WB H 0.473170 0.324798 0.284400 0.116 Uiso 1 1 d G . . . .
O3W O 0.20277(12) 0.56091(15) 0.20812(11) 0.0539(5) Uani 1 1 d . . . . .
H3WA H 0.187470 0.501068 0.197492 0.081 Uiso 1 1 d G . . . .
H3WB H 0.248218 0.564788 0.240339 0.081 Uiso 1 1 d G . . . .
O4W O 0.29337(12) 0.37097(16) 0.29272(11) 0.0539(5) Uani 1 1 d . . . . .
H4WA H 0.304195 0.423578 0.303797 0.081 Uiso 1 1 d G . . . .
H4WB H 0.252469 0.372894 0.255934 0.081 Uiso 1 1 d G . . . .

loop_
_atom_site_aniso_label
_atom_site_aniso_U_11
_atom_site_aniso_U_22
_atom_site_aniso_U_33
_atom_site_aniso_U_23
_atom_site_aniso_U_13
_atom_site_aniso_U_12
F1A 0.0375(7) 0.1198(16) 0.0432(8) 0.0042(9) 0.0188(6) -0.0019(9)
O1A 0.0353(8) 0.1080(18) 0.0383(9) 0.0006(10) 0.0138(7) -0.0053(10)
O2A 0.0377(8) 0.0974(16) 0.0334(8) -0.0021(9) 0.0141(7) -0.0033(9)
O3A 0.0366(9) 0.1054(18) 0.0411(9) -0.0045(10) 0.0125(7) -0.0113(10)
O4A 0.0505(10) 0.0856(16) 0.0369(9) -0.0054(9) 0.0094(7) 0.0030(10)
N1A 0.0438(10) 0.0558(13) 0.0338(9) 0.0026(9) 0.0120(8) 0.0029(9)
N2A 0.0356(9) 0.0740(15) 0.0324(9) 0.0009(9) 0.0129(7) -0.0027(9)
N3A 0.0317(9) 0.0789(16) 0.0359(10) 0.0040(10) 0.0121(8) 0.0038(9)
C1A 0.0431(13) 0.098(2) 0.0359(12) 0.0051(14) 0.0108(10) -0.0032(14)
C2A 0.0353(11) 0.0662(16) 0.0366(11) 0.0016(11) 0.0124(9) 0.0008(11)
C3A 0.0394(11) 0.0731(18) 0.0340(10) 0.0012(11) 0.0121(9) 0.0078(11)
C4A 0.0386(11) 0.0679(17) 0.0384(11) 0.0024(11) 0.0163(9) 0.0001(11)
C5A 0.0368(11) 0.088(2) 0.0361(11) -0.0032(12) 0.0159(9) -0.0079(12)
C6A 0.0347(11) 0.0729(18) 0.0363(11) -0.0012(11) 0.0129(9) 0.0020(11)
C7A 0.0385(11) 0.0604(15) 0.0338(11) 0.0007(10) 0.0122(9) 0.0004(10)
C8A 0.0354(11) 0.0663(16) 0.0353(11) 0.0039(11) 0.0113(9) -0.0005(10)
C9A 0.0363(11) 0.0627(16) 0.0400(12) 0.0038(11) 0.0156(9) 0.0001(11)
C10A 0.0411(12) 0.0542(14) 0.0344(11) 0.0026(10) 0.0120(9) 0.0005(10)
C11A 0.0359(11) 0.084(2) 0.0388(12) 0.0016(13) 0.0096(9) 0.0013(12)
C12A 0.0352(11) 0.089(2) 0.0419(13) 0.0003(13) 0.0150(10) 0.0023(12)
C13A 0.0499(14) 0.0589(16) 0.0449(13) 0.0010(12) 0.0154(11) 0.0037(12)
C14A 0.0440(13) 0.086(2) 0.0409(13) -0.0049(13) 0.0147(10) 0.0028(13)
C15A 0.0594(16) 0.0725(19) 0.0385(13) 0.0066(13) 0.0080(11) 0.0027(14)
C16A 0.0480(13) 0.0657(17) 0.0370(12) 0.0017(11) 0.0091(10) 0.0089(12)
F1B 0.0520(10) 0.176(3) 0.0459(9) -0.0006(13) 0.0208(8) -0.0246(13)
O1B 0.0329(8) 0.0877(15) 0.0468(10) -0.0022(10) 0.0145(7) -0.0063(9)
O2B 0.0425(9) 0.1029(17) 0.0343(8) 0.0040(10) 0.0137(7) 0.0161(10)
O3B 0.0397(10) 0.154(3) 0.0416(10) -0.0003(13) 0.0120(8) 0.0144(13)
O4B 0.0565(11) 0.0862(16) 0.0352(9) -0.0026(9) 0.0071(8) 0.0009(10)
N1B 0.0575(12) 0.0589(14) 0.0350(10) -0.0014(10) 0.0130(9) -0.0023(11)
N2B 0.0385(10) 0.0827(17) 0.0345(10) 0.0007(10) 0.0126(8) -0.0001(10)
N3B 0.0312(9) 0.0890(18) 0.0425(11) -0.0070(11) 0.0143(8) -0.0054(10)
C1B 0.0392(12) 0.084(2) 0.0470(14) 0.0010(14) 0.0130(11) -0.0009(13)
C2B 0.0336(10) 0.0605(15) 0.0438(12) -0.0078(11) 0.0147(9) -0.0047(10)
C3B 0.0383(11) 0.0775(19) 0.0444(13) -0.0013(12) 0.0160(10) 0.0017(12)
C4B 0.0481(13) 0.0654(17) 0.0417(12) -0.0010(11) 0.0184(10) -0.0029(12)
C5B 0.0405(12) 0.093(2) 0.0396(12) -0.0016(13) 0.0151(10) -0.0036(13)
C6B 0.0409(12) 0.086(2) 0.0378(12) 0.0026(13) 0.0133(10) 0.0121(13)
C7B 0.0417(12) 0.0682(17) 0.0366(12) 0.0004(11) 0.0128(10) -0.0017(11)
C8B 0.0437(13) 0.089(2) 0.0386(13) -0.0008(13) 0.0105(10) -0.0078(14)
C9B 0.0436(13) 0.085(2) 0.0407(13) -0.0009(13) 0.0164(11) -0.0070(13)
C10B 0.0489(13) 0.0624(17) 0.0355(12) -0.0021(11) 0.0119(10) -0.0005(12)
C11B 0.0500(15) 0.100(3) 0.0402(13) -0.0039(15) 0.0089(11) -0.0135(16)
C12B 0.0439(13) 0.107(3) 0.0429(13) -0.0020(15) 0.0131(11) -0.0148(15)
C13B 0.0677(17) 0.0574(17) 0.0432(13) -0.0039(12) 0.0188(12) -0.0053(13)
C14B 0.0560(15) 0.080(2) 0.0401(13) 0.0005(13) 0.0141(11) -0.0043(14)
C15B 0.0706(19) 0.074(2) 0.0442(14) -0.0119(14) 0.0085(13) -0.0012(16)
C16B 0.0635(17) 0.0663(19) 0.0431(13) -0.0047(13) 0.0094(12) -0.0115(14)
F1C 0.0459(9) 0.193(3) 0.0477(9) -0.0012(14) 0.0236(7) -0.0131(13)
O1C 0.0367(8) 0.0816(14) 0.0423(9) -0.0037(9) 0.0122(7) -0.0049(9)
O2C 0.0367(8) 0.1033(17) 0.0346(8) 0.0015(10) 0.0130(6) -0.0037(9)
O3C 0.0319(8) 0.116(2) 0.0421(9) 0.0074(11) 0.0115(7) 0.0045(10)
O4C 0.0611(12) 0.0750(15) 0.0352(9) 0.0010(9) 0.0082(8) 0.0044(10)
N1C 0.0550(12) 0.0545(13) 0.0361(10) -0.0037(9) 0.0137(9) -0.0026(10)
N2C 0.0336(9) 0.0833(17) 0.0349(10) -0.0026(10) 0.0117(8) 0.0012(10)
N3C 0.0384(10) 0.098(2) 0.0401(11) -0.0066(12) 0.0154(8) -0.0156(11)
C1C 0.0428(13) 0.083(2) 0.0401(13) -0.0011(13) 0.0103(10) -0.0066(13)
C2C 0.0366(11) 0.0575(14) 0.0394(11) -0.0027(10) 0.0128(9) -0.0085(10)
C3C 0.0532(14) 0.099(2) 0.0393(12) -0.0102(14) 0.0161(11) -0.0223(16)
C4C 0.0382(11) 0.0789(19) 0.0403(11) -0.0051(12) 0.0152(9) -0.0001(11)
C5C 0.0361(12) 0.112(3) 0.0387(12) -0.0025(15) 0.0148(10) 0.0014(14)
C6C 0.0361(11) 0.0722(17) 0.0356(11) 0.0043(11) 0.0129(9) -0.0001(11)
C7C 0.0393(12) 0.0680(17) 0.0369(11) -0.0020(11) 0.0110(9) -0.0003(11)
C8C 0.0373(12) 0.097(2) 0.0372(12) -0.0036(14) 0.0129(9) -0.0057(13)
C9C 0.0392(12) 0.090(2) 0.0414(13) -0.0019(13) 0.0162(10) -0.0030(13)
C1OC 0.0490(13) 0.0571(16) 0.0368(12) -0.0009(10) 0.0140(10) 0.0007(11)
C11C 0.0442(14) 0.093(2) 0.0411(13) -0.0052(15) 0.0095(11) -0.0121(15)
C12C 0.0412(13) 0.101(3) 0.0432(13) -0.0053(15) 0.0154(10) -0.0097(14)
C13C 0.0627(15) 0.0559(16) 0.0437(13) -0.0017(12) 0.0183(11) -0.0026(12)
C14C 0.0555(15) 0.0696(18) 0.0396(12) 0.0025(12) 0.0145(11) 0.0010(13)
C15C 0.076(2) 0.0624(19) 0.0450(15) -0.0089(13) 0.0105(13) -0.0058(15)
C16D 0.0639(17) 0.0634(18) 0.0431(14) -0.0046(12) 0.0134(12) -0.0089(13)
F1D 0.0406(8) 0.1348(19) 0.0439(8) 0.0072(10) 0.0209(6) 0.0145(10)
O1D 0.0397(9) 0.121(2) 0.0399(9) -0.0028(11) 0.0165(7) -0.0130(11)
O2D 0.0402(9) 0.0901(15) 0.0331(8) -0.0011(9) 0.0131(7) -0.0089(9)
O3D 0.0347(9) 0.1040(18) 0.0406(9) 0.0014(10) 0.0107(7) -0.0066(10)
O4D 0.0558(11) 0.0785(14) 0.0367(9) -0.0052(9) 0.0107(8) 0.0053(10)
N1D 0.0471(11) 0.0568(13) 0.0330(10) 0.0043(9) 0.0122(8) 0.0057(9)
N2D 0.0348(9) 0.0720(15) 0.0332(9) 0.0004(9) 0.0130(7) -0.0021(9)
N3D 0.0361(10) 0.0849(17) 0.0372(10) 0.0030(11) 0.0150(8) -0.0012(10)
C1D 0.0476(14) 0.088(2) 0.0388(13) 0.0009(13) 0.0128(11) -0.0039(14)
C2D 0.0400(12) 0.0663(17) 0.0387(12) 0.0022(11) 0.0157(10) -0.0018(11)
C3D 0.0425(12) 0.0760(19) 0.0389(11) -0.0009(12) 0.0172(9) -0.0072(12)
C4D 0.0398(11) 0.0675(17) 0.0366(11) 0.0004(11) 0.0144(9) 0.0008(11)
C5D 0.0381(12) 0.088(2) 0.0358(11) 0.0006(12) 0.0153(9) -0.0027(12)
C6D 0.0371(11) 0.0644(16) 0.0358(11) 0.0021(11) 0.0125(9) -0.0039(10)
C7D 0.0376(11) 0.0571(15) 0.0348(11) 0.0021(10) 0.0115(9) 0.0016(10)
C8D 0.0346(11) 0.0713(18) 0.0365(12) 0.0041(11) 0.0100(9) 0.0053(11)
C9D 0.0371(11) 0.0699(18) 0.0377(12) 0.0058(11) 0.0154(9) 0.0064(11)
C10D 0.0435(12) 0.0543(15) 0.0336(11) 0.0037(10) 0.0131(9) 0.0031(10)
C11D 0.0402(12) 0.082(2) 0.0382(12) 0.0005(13) 0.0096(10) 0.0045(12)
C12D 0.0356(12) 0.087(2) 0.0381(12) -0.0025(13) 0.0124(10) 0.0027(12)
C13D 0.0580(15) 0.0609(17) 0.0406(12) 0.0035(12) 0.0173(11) 0.0103(13)
C14D 0.0526(15) 0.086(2) 0.0415(13) -0.0033(14) 0.0153(11) 0.0111(14)
C15D 0.0621(16) 0.0680(19) 0.0369(12) 0.0040(12) 0.0072(11) 0.0032(14)
C1 0.0511(14) 0.0593(16) 0.0374(12) 0.0016(11) 0.0079(10) 0.0062(12)
O5A 0.0459(10) 0.1063(19) 0.0386(9) -0.0031(10) 0.0210(8) -0.0037(10)
O6A 0.0509(10) 0.0865(15) 0.0355(9) 0.0026(9) 0.0175(8) 0.0052(10)
O7A 0.0384(9) 0.116(2) 0.0392(9) 0.0103(11) 0.0092(7) 0.0029(11)
O8A 0.0397(9) 0.0936(16) 0.0314(8) 0.0053(9) 0.0136(7) -0.0009(9)
O9A 0.0369(9) 0.117(2) 0.0361(9) 0.0014(11) 0.0142(7) 0.0048(10)
C20A 0.0447(12) 0.0574(15) 0.0366(12) -0.0036(10) 0.0165(10) -0.0031(10)
C21A 0.0434(12) 0.0523(14) 0.0344(11) -0.0027(10) 0.0163(9) -0.0037(10)
C22A 0.0372(11) 0.0638(16) 0.0388(12) -0.0039(11) 0.0138(9) -0.0032(11)
C23A 0.0389(11) 0.0636(16) 0.0355(11) -0.0028(11) 0.0103(9) -0.0033(11)
C24A 0.0429(12) 0.0561(14) 0.0317(11) -0.0003(10) 0.0139(9) -0.0024(10)
C25A 0.0370(11) 0.0639(16) 0.0346(11) -0.0022(10) 0.0137(9) 0.0012(10)
C26A 0.0429(12) 0.0572(15) 0.0324(11) 0.0002(10) 0.0114(9) 0.0020(10)
O5B 0.0514(11) 0.1090(19) 0.0420(10) -0.0045(11) 0.0223(8) 0.0089(11)
O6B 0.0483(10) 0.127(2) 0.0362(9) -0.0113(11) 0.0151(8) -0.0007(12)
O7B 0.0388(9) 0.132(2) 0.0343(9) -0.0070(11) 0.0111(7) 0.0128(11)
O8B 0.0410(9) 0.0966(16) 0.0305(8) -0.0053(9) 0.0120(7) 0.0065(10)
O9B 0.0399(9) 0.131(2) 0.0358(9) -0.0066(12) 0.0073(7) 0.0114(12)
C20B 0.0454(13) 0.0705(18) 0.0366(12) -0.0027(11) 0.0171(10) -0.0018(12)
C21B 0.0441(12) 0.0640(16) 0.0338(11) -0.0023(11) 0.0155(9) 0.0001(11)
C22B 0.0437(12) 0.082(2) 0.0311(11) -0.0017(12) 0.0110(9) 0.0008(12)
C23B 0.0378(12) 0.0749(18) 0.0336(11) 0.0000(11) 0.0133(9) 0.0024(11)
C24B 0.0416(12) 0.0645(16) 0.0314(11) -0.0011(11) 0.0135(9) 0.0006(11)
C25B 0.0398(12) 0.0728(18) 0.0336(11) -0.0009(11) 0.0103(9) 0.0023(11)
C26B 0.0389(12) 0.0753(18) 0.0396(12) -0.0028(12) 0.0150(9) 0.0044(12)
O5C 0.0558(11) 0.0872(16) 0.0360(9) 0.0073(9) 0.0184(8) 0.0035(10)
O6C 0.0492(10) 0.1029(18) 0.0406(9) -0.0055(11) 0.0219(8) -0.0104(11)
O7C 0.0434(10) 0.1077(19) 0.0382(9) 0.0016(11) 0.0170(8) 0.0103(11)
O8C 0.0443(9) 0.0943(16) 0.0306(8) 0.0022(9) 0.0151(7) -0.0015(10)
O9C 0.0422(9) 0.124(2) 0.0387(10) 0.0069(12) 0.0115(8) -0.0010(12)
C20C 0.0509(13) 0.0522(14) 0.0388(12) -0.0023(10) 0.0186(10) -0.0066(11)
C21C 0.0485(13) 0.0495(13) 0.0358(11) -0.0031(10) 0.0191(10) -0.0053(10)
C22C 0.0472(12) 0.0560(15) 0.0355(11) -0.0008(10) 0.0155(9) 0.0012(11)
C23C 0.0452(12) 0.0572(15) 0.0349(11) -0.0018(10) 0.0162(9) 0.0021(11)
C24C 0.0433(12) 0.0579(15) 0.0308(11) -0.0029(10) 0.0151(9) -0.0042(10)
C25C 0.0415(12) 0.0650(16) 0.0352(11) -0.0015(11) 0.0120(9) -0.0039(11)
C26C 0.0421(12) 0.0642(17) 0.0398(12) -0.0037(11) 0.0167(10) -0.0071(11)
O5D 0.0529(11) 0.125(2) 0.0344(9) -0.0064(11) 0.0163(8) 0.0052(13)
O6D 0.0503(10) 0.1003(17) 0.0429(10) -0.0037(10) 0.0242(8) 0.0063(11)
O7D 0.0366(9) 0.163(3) 0.0354(9) -0.0088(13) 0.0118(7) 0.0095(13)
O8D 0.0391(9) 0.1107(19) 0.0303(8) -0.0065(10) 0.0124(7) 0.0035(10)
O9D 0.0370(9) 0.179(3) 0.0391(10) -0.0130(15) 0.0075(8) 0.0062(14)
C20D 0.0445(12) 0.0670(17) 0.0387(12) -0.0017(11) 0.0161(10) -0.0009(11)
C21D 0.0431(12) 0.0608(15) 0.0353(11) -0.0009(11) 0.0158(9) -0.0015(11)
C22D 0.0417(12) 0.086(2) 0.0323(11) -0.0036(12) 0.0113(9) 0.0025(13)
C23D 0.0373(12) 0.0787(19) 0.0355(12) -0.0014(12) 0.0127(10) 0.0033(12)
C24D 0.0414(12) 0.0686(17) 0.0304(11) -0.0026(11) 0.0138(9) -0.0002(11)
C25D 0.0374(12) 0.088(2) 0.0351(12) -0.0028(13) 0.0098(9) 0.0012(12)
C26D 0.0390(12) 0.082(2) 0.0409(12) -0.0035(13) 0.0164(10) -0.0005(12)
O1W 0.0535(11) 0.122(2) 0.0415(10) -0.0030(12) 0.0091(9) 0.0275(14)
O2W 0.0470(10) 0.150(3) 0.0340(9) -0.0002(13) 0.0082(8) 0.0199(14)
O3W 0.0424(9) 0.0723(14) 0.0444(10) 0.0050(9) 0.0070(7) -0.0017(9)
O4W 0.0440(9) 0.0713(13) 0.0421(9) 0.0042(9) 0.0045(7) 0.0011(9)

loop_
_atom_type_symbol
_atom_type_description
_atom_type_scat_dispersion_real
_atom_type_scat_dispersion_imag
_atom_type_scat_source
C C 0.0181 0.0091 'International Tables Vol C Tables 4.2.6.8 and 6.1.1.4'
H H 0.0000 0.0000 'International Tables Vol C Tables 4.2.6.8 and 6.1.1.4'
F F 0.0727 0.0534 'International Tables Vol C Tables 4.2.6.8 and 6.1.1.4'
N N 0.0311 0.0180 'International Tables Vol C Tables 4.2.6.8 and 6.1.1.4'
O O 0.0492 0.0322 'International Tables Vol C Tables 4.2.6.8 and 6.1.1.4'

loop_
_geom_angle_atom_site_label_1
_geom_angle_atom_site_label_2
_geom_angle_atom_site_label_3
_geom_angle
_geom_angle_site_symmetry_1
_geom_angle_site_symmetry_3
_geom_angle_publ_flag
C6A O2A C4A 110.35(18) . . ?
C14A O4A C15A 109.8(2) . . ?
C10A N1A C13A 114.3(2) . . ?
C10A N1A C16A 115.9(2) . . ?
C16A N1A C13A 110.4(2) . . ?
C6A N2A C5A 111.44(19) . . ?
C6A N2A C7A 125.1(2) . . ?
C7A N2A C5A 123.3(2) . . ?
C2A N3A C3A 124.0(2) . . ?
O1A C2A N3A 122.4(2) . . ?
O1A C2A C1A 120.9(2) . . ?
N3A C2A C1A 116.7(2) . . ?
N3A C3A C4A 110.8(2) . . ?
O2A C4A C3A 108.5(2) . . ?
O2A C4A C5A 104.46(18) . . ?
C3A C4A C5A 114.8(2) . . ?
N2A C5A C4A 101.76(19) . . ?
O2A C6A N2A 109.7(2) . . ?
O3A C6A O2A 121.4(2) . . ?
O3A C6A N2A 128.9(2) . . ?
C8A C7A N2A 121.0(2) . . ?
C8A C7A C12A 118.5(2) . . ?
C12A C7A N2A 120.4(2) . . ?
C9A C8A C7A 119.5(2) . . ?
F1A C9A C8A 117.0(2) . . ?
F1A C9A C10A 118.7(2) . . ?
C8A C9A C10A 124.3(2) . . ?
C9A C10A N1A 119.6(2) . . ?
C11A C10A N1A 125.2(2) . . ?
C11A C10A C9A 115.1(2) . . ?
C10A C11A C12A 122.0(2) . . ?
C7A C12A C11A 120.6(2) . . ?
N1A C13A C14A 110.2(3) . . ?
O4A C14A C13A 110.9(2) . . ?
O4A C15A C16A 110.8(3) . . ?
N1A C16A C15A 109.1(2) . . ?
C6B O2B C4B 110.2(2) . . ?
C15B O4B C14B 111.3(2) . . ?
C10B N1B C13B 114.8(2) . . ?
C10B N1B C16B 116.2(2) . . ?
C16B N1B C13B 109.9(2) . . ?
C6B N2B C5B 111.5(2) . . ?
C6B N2B C7B 125.4(2) . . ?
C7B N2B C5B 122.9(2) . . ?
C2B N3B C3B 124.8(2) . . ?
O1B C2B N3B 122.1(2) . . ?
O1B C2B C1B 121.0(2) . . ?
N3B C2B C1B 116.9(2) . . ?
N3B C3B C4B 111.4(2) . . ?
O2B C4B C3B 108.6(2) . . ?
O2B C4B C5B 104.47(19) . . ?
C3B C4B C5B 114.6(3) . . ?
N2B C5B C4B 101.6(2) . . ?
O2B C6B N2B 109.6(2) . . ?
O3B C6B O2B 122.0(2) . . ?
O3B C6B N2B 128.4(2) . . ?
C8B C7B N2B 121.5(2) . . ?
C12B C7B N2B 119.9(2) . . ?
C12B C7B C8B 118.6(2) . . ?
C9B C8B C7B 119.1(3) . . ?
F1B C9B C8B 117.2(3) . . ?
F1B C9B C10B 118.3(2) . . ?
C8B C9B C10B 124.5(3) . . ?
C9B C10B N1B 119.7(2) . . ?
C11B C10B N1B 125.2(3) . . ?
C11B C10B C9B 115.0(2) . . ?
C12B C11B C10B 122.0(3) . . ?
C7B C12B C11B 120.7(3) . . ?
N1B C13B C14B 109.4(3) . . ?
O4B C14B C13B 110.6(2) . . ?
O4B C15B C16B 111.8(3) . . ?
N1B C16B C15B 108.1(3) . . ?
C6C O2C C4C 110.70(19) . . ?
C14C O4C C15C 111.0(2) . . ?
C1OC N1C C13C 114.2(2) . . ?
C1OC N1C C16D 116.6(2) . . ?
C16D N1C C13C 109.6(2) . . ?
C6C N2C C5C 112.1(2) . . ?
C6C N2C C7C 125.5(2) . . ?
C7C N2C C5C 122.4(2) . . ?
C2C N3C C3C 123.7(2) . . ?
O1C C2C N3C 122.4(2) . . ?
O1C C2C C1C 120.8(2) . . ?
N3C C2C C1C 116.8(2) . . ?
N3C C3C C4C 112.7(3) . . ?
O2C C4C C3C 109.1(3) . . ?
O2C C4C C5C 105.01(19) . . ?
C3C C4C C5C 113.0(3) . . ?
N2C C5C C4C 102.1(2) . . ?
O2C C6C N2C 110.0(2) . . ?
O3C C6C O2C 121.5(2) . . ?
O3C C6C N2C 128.5(2) . . ?
C8C C7C N2C 121.0(2) . . ?
C12C C7C N2C 120.4(2) . . ?
C12C C7C C8C 118.5(3) . . ?
C9C C8C C7C 119.4(3) . . ?
F1C C9C C8C 117.1(2) . . ?
F1C C9C C1OC 118.8(2) . . ?
C8C C9C C1OC 124.1(2) . . ?
C9C C1OC N1C 119.8(2) . . ?
C9C C1OC C11C 115.3(2) . . ?
C11C C1OC N1C 124.9(2) . . ?
C12C C11C C1OC 121.8(3) . . ?
C7C C12C C11C 120.8(3) . . ?
N1C C13C C14C 110.2(3) . . ?
O4C C14C C13C 110.6(2) . . ?
O4C C15C C16D 111.6(3) . . ?
N1C C16D C15C 109.0(3) . . ?
C6D O2D C4D 110.33(18) . . ?
C14D O4D C15D 109.9(2) . . ?
C10D N1D C13D 114.6(2) . . ?
C10D N1D C1 115.5(2) . . ?
C1 N1D C13D 110.4(2) . . ?
C6D N2D C5D 111.33(19) . . ?
C6D N2D C7D 125.7(2) . . ?
C7D N2D C5D 122.8(2) . . ?
C2D N3D C3D 124.2(2) . . ?
O1D C2D N3D 122.3(3) . . ?
O1D C2D C1D 121.3(2) . . ?
N3D C2D C1D 116.4(2) . . ?
N3D C3D C4D 111.5(2) . . ?
O2D C4D C3D 108.5(2) . . ?
O2D C4D C5D 104.46(19) . . ?
C3D C4D C5D 114.4(2) . . ?
N2D C5D C4D 101.8(2) . . ?
O2D C6D N2D 110.1(2) . . ?
O3D C6D O2D 121.7(2) . . ?
O3D C6D N2D 128.2(2) . . ?
C8D C7D N2D 121.5(2) . . ?
C12D C7D N2D 120.3(2) . . ?
C12D C7D C8D 118.2(2) . . ?
C9D C8D C7D 119.2(2) . . ?
F1D C9D C8D 117.0(2) . . ?
F1D C9D C10D 118.3(2) . . ?
C8D C9D C10D 124.6(2) . . ?
C9D C10D N1D 119.5(2) . . ?
C11D C10D N1D 125.7(2) . . ?
C11D C10D C9D 114.8(2) . . ?
C10D C11D C12D 122.4(2) . . ?
C11D C12D C7D 120.9(2) . . ?
N1D C13D C14D 109.7(3) . . ?
O4D C14D C13D 111.0(2) . . ?
O4D C15D C1 111.0(3) . . ?
N1D C1 C15D 108.9(2) . . ?
O5A C20A C21A 115.8(2) . . ?
O6A C20A O5A 122.6(2) . . ?
O6A C20A C21A 121.6(2) . . ?
C22A C21A C20A 121.0(2) . . ?
C26A C21A C20A 118.5(2) . . ?
C26A C21A C22A 120.5(2) . . ?
C23A C22A C21A 119.6(2) . . ?
O7A C23A C22A 118.5(2) . . ?
O7A C23A C24A 121.5(2) . . ?
C22A C23A C24A 120.0(2) . . ?
O8A C24A C23A 117.8(2) . . ?
O8A C24A C25A 122.1(2) . . ?
C23A C24A C25A 120.0(2) . . ?
O9A C25A C24A 115.8(2) . . ?
O9A C25A C26A 124.2(2) . . ?
C26A C25A C24A 120.0(2) . . ?
C25A C26A C21A 119.8(2) . . ?
O5B C20B C21B 116.5(2) . . ?
O6B C20B O5B 122.6(2) . . ?
O6B C20B C21B 120.9(2) . . ?
C22B C21B C20B 117.7(2) . . ?
C22B C21B C26B 120.4(2) . . ?
C26B C21B C20B 121.9(2) . . ?
C23B C22B C21B 119.9(2) . . ?
O7B C23B C22B 125.2(2) . . ?
O7B C23B C24B 114.5(2) . . ?
C22B C23B C24B 120.3(2) . . ?
O8B C24B C23B 121.6(2) . . ?
O8B C24B C25B 118.4(2) . . ?
C23B C24B C25B 120.0(2) . . ?
O9B C25B C24B 121.7(2) . . ?
O9B C25B C26B 118.8(2) . . ?
C26B C25B C24B 119.5(2) . . ?
C25B C26B C21B 119.9(2) . . ?
O5C C20C O6C 122.4(2) . . ?
O5C C20C C21C 120.8(2) . . ?
O6C C20C C21C 116.6(2) . . ?
C22C C21C C20C 118.1(2) . . ?
C26C C21C C20C 121.0(2) . . ?
C26C C21C C22C 120.7(2) . . ?
C23C C22C C21C 119.3(2) . . ?
O7C C23C C22C 123.8(2) . . ?
O7C C23C C24C 115.7(2) . . ?
C22C C23C C24C 120.5(2) . . ?
O8C C24C C23C 122.4(2) . . ?
O8C C24C C25C 117.9(2) . . ?
C23C C24C C25C 119.8(2) . . ?
O9C C25C C24C 121.6(2) . . ?
O9C C25C C26C 118.7(2) . . ?
C26C C25C C24C 119.8(2) . . ?
C25C C26C C21C 119.9(2) . . ?
O5D C20D O6D 122.2(2) . . ?
O5D C20D C21D 120.1(2) . . ?
O6D C20D C21D 117.7(2) . . ?
C22D C21D C20D 117.8(2) . . ?
C26D C21D C20D 121.7(2) . . ?
C26D C21D C22D 120.5(2) . . ?
C23D C22D C21D 119.7(2) . . ?
O7D C23D C22D 124.5(2) . . ?
O7D C23D C24D 115.3(2) . . ?
C22D C23D C24D 120.2(2) . . ?
O8D C24D C23D 121.1(2) . . ?
O8D C24D C25D 118.7(2) . . ?
C23D C24D C25D 120.2(2) . . ?
O9D C25D C24D 121.6(2) . . ?
O9D C25D C26D 118.9(2) . . ?
C26D C25D C24D 119.6(2) . . ?
C21D C26D C25D 119.8(2) . . ?

loop_
_geom_bond_atom_site_label_1
_geom_bond_atom_site_label_2
_geom_bond_distance
_geom_bond_site_symmetry_2
_geom_bond_publ_flag
F1A C9A 1.353(3) . ?
O1A C2A 1.236(3) . ?
O2A C4A 1.442(3) . ?
O2A C6A 1.353(3) . ?
O3A C6A 1.206(3) . ?
O4A C14A 1.425(3) . ?
O4A C15A 1.432(4) . ?
N1A C10A 1.415(3) . ?
N1A C13A 1.469(4) . ?
N1A C16A 1.461(3) . ?
N2A C5A 1.455(3) . ?
N2A C6A 1.361(3) . ?
N2A C7A 1.418(3) . ?
N3A C2A 1.329(3) . ?
N3A C3A 1.455(3) . ?
C1A C2A 1.503(3) . ?
C3A C4A 1.503(3) . ?
C4A C5A 1.532(3) . ?
C7A C8A 1.387(3) . ?
C7A C12A 1.389(3) . ?
C8A C9A 1.368(3) . ?
C9A C10A 1.396(3) . ?
C10A C11A 1.392(4) . ?
C11A C12A 1.393(4) . ?
C13A C14A 1.511(4) . ?
C15A C16A 1.511(4) . ?
F1B C9B 1.351(3) . ?
O1B C2B 1.244(3) . ?
O2B C4B 1.444(3) . ?
O2B C6B 1.344(3) . ?
O3B C6B 1.202(3) . ?
O4B C14B 1.429(4) . ?
O4B C15B 1.427(5) . ?
N1B C10B 1.410(3) . ?
N1B C13B 1.466(4) . ?
N1B C16B 1.459(4) . ?
N2B C5B 1.448(3) . ?
N2B C6B 1.365(3) . ?
N2B C7B 1.417(3) . ?
N3B C2B 1.328(3) . ?
N3B C3B 1.450(3) . ?
C1B C2B 1.497(4) . ?
C3B C4B 1.490(4) . ?
C4B C5B 1.528(4) . ?
C7B C8B 1.387(4) . ?
C7B C12B 1.385(4) . ?
C8B C9B 1.367(4) . ?
C9B C10B 1.393(4) . ?
C10B C11B 1.388(4) . ?
C11B C12B 1.387(4) . ?
C13B C14B 1.506(4) . ?
C15B C16B 1.519(4) . ?
F1C C9C 1.346(3) . ?
O1C C2C 1.245(3) . ?
O2C C4C 1.440(3) . ?
O2C C6C 1.343(3) . ?
O3C C6C 1.212(3) . ?
O4C C14C 1.423(4) . ?
O4C C15C 1.430(4) . ?
N1C C1OC 1.414(3) . ?
N1C C13C 1.463(4) . ?
N1C C16D 1.454(4) . ?
N2C C5C 1.445(3) . ?
N2C C6C 1.357(3) . ?
N2C C7C 1.418(3) . ?
N3C C2C 1.321(3) . ?
N3C C3C 1.456(3) . ?
C1C C2C 1.500(3) . ?
C3C C4C 1.486(4) . ?
C4C C5C 1.534(3) . ?
C7C C8C 1.388(4) . ?
C7C C12C 1.380(4) . ?
C8C C9C 1.368(4) . ?
C9C C1OC 1.391(4) . ?
C1OC C11C 1.391(4) . ?
C11C C12C 1.388(4) . ?
C13C C14C 1.509(4) . ?
C15C C16D 1.510(4) . ?
F1D C9D 1.356(3) . ?
O1D C2D 1.229(3) . ?
O2D C4D 1.450(3) . ?
O2D C6D 1.343(3) . ?
O3D C6D 1.209(3) . ?
O4D C14D 1.424(4) . ?
O4D C15D 1.433(4) . ?
N1D C10D 1.419(3) . ?
N1D C13D 1.465(4) . ?
N1D C1 1.460(3) . ?
N2D C5D 1.456(3) . ?
N2D C6D 1.363(3) . ?
N2D C7D 1.421(3) . ?
N3D C2D 1.334(3) . ?
N3D C3D 1.455(3) . ?
C1D C2D 1.500(4) . ?
C3D C4D 1.500(4) . ?
C4D C5D 1.531(3) . ?
C7D C8D 1.394(3) . ?
C7D C12D 1.388(3) . ?
C8D C9D 1.368(4) . ?
C9D C10D 1.397(3) . ?
C10D C11D 1.385(4) . ?
C11D C12D 1.388(4) . ?
C13D C14D 1.517(4) . ?
C15D C1 1.513(4) . ?
O5A C20A 1.301(3) . ?
O6A C20A 1.235(3) . ?
O7A C23A 1.361(3) . ?
O8A C24A 1.360(3) . ?
O9A C25A 1.357(3) . ?
C20A C21A 1.473(3) . ?
C21A C22A 1.394(4) . ?
C21A C26A 1.389(3) . ?
C22A C23A 1.387(3) . ?
C23A C24A 1.391(3) . ?
C24A C25A 1.395(3) . ?
C25A C26A 1.382(3) . ?
O5B C20B 1.300(3) . ?
O6B C20B 1.232(3) . ?
O7B C23B 1.357(3) . ?
O8B C24B 1.360(3) . ?
O9B C25B 1.358(3) . ?
C20B C21B 1.475(3) . ?
C21B C22B 1.388(4) . ?
C21B C26B 1.392(3) . ?
C22B C23B 1.376(3) . ?
C23B C24B 1.394(3) . ?
C24B C25B 1.399(3) . ?
C25B C26B 1.387(3) . ?
O5C C20C 1.247(3) . ?
O6C C20C 1.295(3) . ?
O7C C23C 1.364(3) . ?
O8C C24C 1.356(3) . ?
O9C C25C 1.354(3) . ?
C20C C21C 1.473(3) . ?
C21C C22C 1.392(3) . ?
C21C C26C 1.386(4) . ?
C22C C23C 1.382(3) . ?
C23C C24C 1.389(3) . ?
C24C C25C 1.401(3) . ?
C25C C26C 1.384(3) . ?
O5D C20D 1.250(3) . ?
O6D C20D 1.289(3) . ?
O7D C23D 1.355(3) . ?
O8D C24D 1.357(3) . ?
O9D C25D 1.355(3) . ?
C20D C21D 1.473(3) . ?
C21D C22D 1.388(3) . ?
C21D C26D 1.387(4) . ?
C22D C23D 1.382(3) . ?
C23D C24D 1.388(3) . ?
C24D C25D 1.393(3) . ?
C25D C26D 1.389(3) . ?

loop_
_publcif_info_cif.paper_type
CB

loop_
_publcif_info_tables.block_id
_publcif_info_tables.reference_item
{3f607abb-d2e4-4a16-846d-713744b8e4de} '_publcif_info_datablock.publ_exptl'

loop_
_publcif_info_datablock.id
_publcif_info_datablock.publ_exptl
_publcif_info_datablock.publ_geom
_publcif_info_datablock.structure
{3f607abb-d2e4-4a16-846d-713744b8e4de} y y y
{6a42a544-6e46-4555-ab69-39fabfdf7f9d} y y y
{543a7142-de05-4fba-867d-dded79e92cd8} y y y
{e7f86f2b-b28d-4c31-9356-dc42048c025b} y y y
{8b9223d0-7960-4538-b2b8-30bbd45deed1} y y y

loop_
_publcif_info_exptl_table_extra_item
Specimen_density
sin_theta_over_lambda_max

loop_
_publcif_info_exptl_table_header_item
Datablock_name

_cod_database_fobs_code 2108678
